data_2229178
loop_
_publ_author_name
'Wera, Micha\/l'
'Serdiuk, Ilia E.'
'Roshal, Alexander D.'
'B\/la\.zejowski, Jerzy'

_publ_section_title
;
 3-Hydroxy-2-(4-methoxyphenyl)-4<i>H</i>-chromen-4-one
;
_journal_coeditor_code OM2398
_journal_issue 2
_journal_name_full 'Acta Crystallographica Section E'
_journal_page_first o440
_journal_paper_doi 10.1107/S160053681100167X
_journal_volume 67
_journal_year 2011
_chemical_formula_iupac 'C16 H12 O4'
_chemical_formula_moiety 'C16 H12 O4'
_chemical_formula_sum 'C16 H12 O4'
_chemical_formula_weight 268.26
_chemical_name_common
;
4'-methoxyflavonol
;
_chemical_name_systematic
;
3-Hydroxy-2-(4-methoxyphenyl)-4<i>H</i>-chromen-4-one
;
_space_group_IT_number 14
_symmetry_cell_setting monoclinic
_symmetry_space_group_name_Hall '-P 2ybc'
_symmetry_space_group_name_H-M 'P 1 21/c 1'
_atom_sites_solution_hydrogens geom
_atom_sites_solution_primary direct
_atom_sites_solution_secondary difmap
_audit_creation_method SHELXL-97
_cell_angle_alpha 90.00
_cell_angle_beta 95.116(4)
_cell_angle_gamma 90.00
_cell_formula_units_Z 4
_cell_length_a 11.2400(5)
_cell_length_b 4.9860(2)
_cell_length_c 21.9907(9)
_cell_measurement_reflns_used 2209
_cell_measurement_temperature 295(2)
_cell_measurement_theta_max 68.25
_cell_measurement_theta_min 3.95
_cell_volume 1227.51(9)
_computing_cell_refinement '<i>CrysAlis RED</i> (Oxford Diffraction, 2008)'
_computing_data_collection '<i>CrysAlis CCD</i> (Oxford Diffraction, 2008)'
_computing_data_reduction '<i>CrysAlis RED</i> (Oxford Diffraction, 2008)'
_computing_molecular_graphics '<i>ORTEP-3</i> (Farrugia, 1997)'
_computing_publication_material '<i>SHELXL97</i> (Sheldrick, 2008) and <i>PLATON</i> (Spek, 2009)'
_computing_structure_refinement '<i>SHELXL97</i> (Sheldrick, 2008)'
_computing_structure_solution '<i>SHELXS97</i> (Sheldrick, 2008)'
_diffrn_ambient_temperature 295(2)
_diffrn_detector_area_resol_mean 10.4002
_diffrn_measured_fraction_theta_full 0.990
_diffrn_measured_fraction_theta_max 0.990
_diffrn_measurement_device_type 'Oxford Diffraction Gemini R Ultra Ruby CCD'
_diffrn_measurement_method \w
_diffrn_radiation_monochromator mirror
_diffrn_radiation_source 'Ultra (Cu) X-ray Source'
_diffrn_radiation_type CuK\a
_diffrn_radiation_wavelength 1.54184
_diffrn_reflns_av_R_equivalents 0.0309
_diffrn_reflns_av_sigmaI/netI 0.0252
_diffrn_reflns_limit_h_max 13
_diffrn_reflns_limit_h_min -13
_diffrn_reflns_limit_k_max 5
_diffrn_reflns_limit_k_min -5
_diffrn_reflns_limit_l_max 26
_diffrn_reflns_limit_l_min -25
_diffrn_reflns_number 7763
_diffrn_reflns_theta_full 68.25
_diffrn_reflns_theta_max 68.25
_diffrn_reflns_theta_min 3.95
_exptl_absorpt_coefficient_mu 0.868
_exptl_absorpt_correction_T_max 0.8882
_exptl_absorpt_correction_T_min 0.7229
_exptl_absorpt_correction_type multi-scan
_exptl_absorpt_process_details
;
(CrysAlis RED; Oxford Diffraction, 2008)
;
_exptl_crystal_colour colorless
_exptl_crystal_density_diffrn 1.452
_exptl_crystal_density_method 'not measured'
_exptl_crystal_description needle
_exptl_crystal_F_000 560
_exptl_crystal_size_max 0.4
_exptl_crystal_size_mid 0.05
_exptl_crystal_size_min 0.05
_refine_diff_density_max 0.138
_refine_diff_density_min -0.186
_refine_ls_extinction_method none
_refine_ls_goodness_of_fit_ref 1.037
_refine_ls_hydrogen_treatment mixed
_refine_ls_matrix_type full
_refine_ls_number_parameters 185
_refine_ls_number_reflns 2209
_refine_ls_number_restraints 0
_refine_ls_restrained_S_all 1.037
_refine_ls_R_factor_all 0.0534
_refine_ls_R_factor_gt 0.0395
_refine_ls_shift/su_max 0.000
_refine_ls_shift/su_mean 0.000
_refine_ls_structure_factor_coef Fsqd
_refine_ls_weighting_details 'calc w=1/[\s^2^(Fo^2^)+(0.0560P)^2^+0.2165P] where P=(Fo^2^+2Fc^2^)/3'
_refine_ls_weighting_scheme calc
_refine_ls_wR_factor_gt 0.0986
_refine_ls_wR_factor_ref 0.1115
_reflns_number_gt 1691
_reflns_number_total 2209
_reflns_threshold_expression I>2sigma(I)
_cod_data_source_file om2398.cif
_cod_data_source_block I
_cod_original_sg_symbol_H-M ' P 21/c'
_cod_database_code 2229178
_cod_database_fobs_code 2229178

loop_
_symmetry_equiv_pos_as_xyz
'x, y, z'
'-x, y+1/2, -z+1/2'
'-x, -y, -z'
'x, -y-1/2, z-1/2'

loop_
_atom_site_type_symbol
_atom_site_label
_atom_site_fract_x
_atom_site_fract_y
_atom_site_fract_z
_atom_site_U_iso_or_equiv
_atom_site_adp_type
_atom_site_calc_flag
_atom_site_refinement_flags
_atom_site_occupancy
_atom_site_disorder_assembly
_atom_site_disorder_group
O O1 0.31792(10) 0.8649(2) 0.40435(5) 0.0418(3) Uani d . 1 . .
C C2 0.22283(14) 0.6906(3) 0.40261(7) 0.0360(4) Uani d . 1 . .
C C3 0.14034(15) 0.6880(3) 0.35333(7) 0.0382(4) Uani d . 1 . .
C C4 0.15007(15) 0.8610(3) 0.30130(7) 0.0387(4) Uani d . 1 . .
C C5 0.27235(18) 1.2220(4) 0.25831(8) 0.0481(5) Uani d . 1 . .
H H5 0.2193 1.2302 0.2234 0.058 Uiso calc R 1 . .
C C6 0.37020(19) 1.3850(4) 0.26374(9) 0.0526(5) Uani d . 1 . .
H H6 0.3833 1.5046 0.2326 0.063 Uiso calc R 1 . .
C C7 0.45087(18) 1.3732(4) 0.31592(9) 0.0510(5) Uani d . 1 . .
H H7 0.5176 1.4843 0.3191 0.061 Uiso calc R 1 . .
C C8 0.43220(16) 1.1982(4) 0.36261(8) 0.0459(4) Uani d . 1 . .
H H8 0.4857 1.1900 0.3973 0.055 Uiso calc R 1 . .
C C9 0.25145(15) 1.0416(3) 0.30532(7) 0.0385(4) Uani d . 1 . .
C C10 0.33197(15) 1.0345(3) 0.35681(7) 0.0391(4) Uani d . 1 . .
O O11 0.04691(11) 0.5154(3) 0.35012(5) 0.0495(3) Uani d . 1 . .
H H11 0.012(2) 0.521(5) 0.3111(11) 0.074 Uiso d . 1 . .
O O12 0.07565(12) 0.8432(3) 0.25643(5) 0.0523(4) Uani d . 1 . .
C C13 0.22946(15) 0.5200(3) 0.45717(7) 0.0366(4) Uani d . 1 . .
C C14 0.33350(16) 0.5131(4) 0.49652(8) 0.0458(4) Uani d . 1 . .
H H14 0.3973 0.6231 0.4888 0.055 Uiso calc R 1 . .
C C15 0.34395(16) 0.3468(4) 0.54671(8) 0.0485(5) Uani d . 1 . .
H H15 0.4151 0.3426 0.5718 0.058 Uiso calc R 1 . .
C C16 0.24935(16) 0.1858(4) 0.56016(7) 0.0411(4) Uani d . 1 . .
C C17 0.14504(16) 0.1926(4) 0.52235(8) 0.0494(5) Uani d . 1 . .
H H17 0.0806 0.0867 0.5311 0.059 Uiso calc R 1 . .
C C18 0.13582(16) 0.3565(4) 0.47141(8) 0.0479(5) Uani d . 1 . .
H H18 0.0651 0.3573 0.4460 0.057 Uiso calc R 1 . .
O O19 0.26808(12) 0.0309(3) 0.61117(5) 0.0532(4) Uani d . 1 . .
C C20 0.17391(19) -0.1423(4) 0.62537(9) 0.0568(5) Uani d . 1 . .
H H20A 0.1990 -0.2448 0.6612 0.085 Uiso calc R 1 . .
H H20B 0.1541 -0.2616 0.5917 0.085 Uiso calc R 1 . .
H H20C 0.1051 -0.0374 0.6328 0.085 Uiso calc R 1 . .

loop_
_atom_site_aniso_label
_atom_site_aniso_U_11
_atom_site_aniso_U_22
_atom_site_aniso_U_33
_atom_site_aniso_U_12
_atom_site_aniso_U_13
_atom_site_aniso_U_23
O1 0.0424(6) 0.0461(7) 0.0357(6) -0.0079(5) -0.0038(5) 0.0054(5)
C2 0.0354(8) 0.0395(9) 0.0327(8) -0.0025(7) 0.0005(6) -0.0004(7)
C3 0.0389(9) 0.0418(9) 0.0333(8) -0.0001(7) -0.0004(7) -0.0013(7)
C4 0.0432(9) 0.0391(9) 0.0332(8) 0.0070(7) -0.0005(7) -0.0010(7)
C5 0.0617(12) 0.0450(10) 0.0375(9) 0.0048(9) 0.0042(8) 0.0035(7)
C6 0.0662(12) 0.0469(11) 0.0465(10) 0.0011(9) 0.0142(9) 0.0090(8)
C7 0.0536(11) 0.0467(10) 0.0542(11) -0.0053(9) 0.0139(9) 0.0017(8)
C8 0.0460(10) 0.0448(10) 0.0467(10) -0.0030(8) 0.0037(8) 0.0009(8)
C9 0.0449(9) 0.0361(9) 0.0347(8) 0.0063(7) 0.0046(7) -0.0004(7)
C10 0.0456(9) 0.0370(9) 0.0352(8) 0.0015(7) 0.0059(7) 0.0020(7)
O11 0.0479(7) 0.0638(8) 0.0342(6) -0.0158(6) -0.0108(5) 0.0056(6)
O12 0.0593(8) 0.0566(8) 0.0376(7) 0.0003(6) -0.0140(6) 0.0054(6)
C13 0.0378(8) 0.0407(9) 0.0307(8) -0.0016(7) 0.0001(6) -0.0009(7)
C14 0.0400(9) 0.0572(11) 0.0391(9) -0.0129(8) -0.0032(7) 0.0069(8)
C15 0.0401(9) 0.0629(12) 0.0401(9) -0.0094(9) -0.0101(7) 0.0102(8)
C16 0.0475(10) 0.0455(9) 0.0296(8) -0.0040(8) -0.0013(7) 0.0019(7)
C17 0.0444(10) 0.0587(11) 0.0438(10) -0.0160(9) -0.0037(8) 0.0076(8)
C18 0.0387(9) 0.0626(12) 0.0401(9) -0.0094(9) -0.0093(7) 0.0091(8)
O19 0.0547(8) 0.0630(8) 0.0397(7) -0.0141(6) -0.0076(6) 0.0156(6)
C20 0.0661(13) 0.0593(12) 0.0447(10) -0.0167(10) 0.0025(9) 0.0116(9)

loop_
_atom_type_symbol
_atom_type_description
_atom_type_scat_dispersion_real
_atom_type_scat_dispersion_imag
_atom_type_scat_source
C C 0.0181 0.0091 'International Tables Vol C Tables 4.2.6.8 and 6.1.1.4'
H H 0.0000 0.0000 'International Tables Vol C Tables 4.2.6.8 and 6.1.1.4'
O O 0.0492 0.0322 'International Tables Vol C Tables 4.2.6.8 and 6.1.1.4'

loop_
_geom_angle_atom_site_label_1
_geom_angle_atom_site_label_2
_geom_angle_atom_site_label_3
_geom_angle_site_symmetry_1
_geom_angle_site_symmetry_3
_geom_angle
_geom_angle_publ_flag
C10 O1 C2 . . 120.85(13) ?
C3 C2 O1 . . 120.02(14) ?
C3 C2 C13 . . 128.80(15) ?
O1 C2 C13 . . 111.15(13) ?
O11 C3 C2 . . 121.13(15) ?
O11 C3 C4 . . 116.80(14) ?
C2 C3 C4 . . 122.03(15) ?
O12 C4 C3 . . 119.67(16) ?
O12 C4 C9 . . 124.37(15) ?
C3 C4 C9 . . 115.93(14) ?
C6 C5 C9 . . 120.20(17) ?
C6 C5 H5 . . 119.9 ?
C9 C5 H5 . . 119.9 ?
C5 C6 C7 . . 120.35(17) ?
C5 C6 H6 . . 119.8 ?
C7 C6 H6 . . 119.8 ?
C8 C7 C6 . . 120.48(18) ?
C8 C7 H7 . . 119.8 ?
C6 C7 H7 . . 119.8 ?
C7 C8 C10 . . 118.72(18) ?
C7 C8 H8 . . 120.6 ?
C10 C8 H8 . . 120.6 ?
C10 C9 C5 . . 118.54(16) ?
C10 C9 C4 . . 119.12(15) ?
C5 C9 C4 . . 122.33(16) ?
O1 C10 C9 . . 122.03(15) ?
O1 C10 C8 . . 116.27(15) ?
C9 C10 C8 . . 121.70(16) ?
C3 O11 H11 . . 107.3(15) ?
C18 C13 C14 . . 117.19(15) ?
C18 C13 C2 . . 122.71(14) ?
C14 C13 C2 . . 120.09(15) ?
C15 C14 C13 . . 121.33(16) ?
C15 C14 H14 . . 119.3 ?
C13 C14 H14 . . 119.3 ?
C14 C15 C16 . . 120.53(16) ?
C14 C15 H15 . . 119.7 ?
C16 C15 H15 . . 119.7 ?
O19 C16 C17 . . 124.91(16) ?
O19 C16 C15 . . 116.04(15) ?
C17 C16 C15 . . 119.04(16) ?
C16 C17 C18 . . 120.16(17) ?
C16 C17 H17 . . 119.9 ?
C18 C17 H17 . . 119.9 ?
C17 C18 C13 . . 121.73(16) ?
C17 C18 H18 . . 119.1 ?
C13 C18 H18 . . 119.1 ?
C16 O19 C20 . . 117.48(14) ?
O19 C20 H20A . . 109.5 ?
O19 C20 H20B . . 109.5 ?
H20A C20 H20B . . 109.5 ?
O19 C20 H20C . . 109.5 ?
H20A C20 H20C . . 109.5 ?
H20B C20 H20C . . 109.5 ?

loop_
_geom_bond_atom_site_label_1
_geom_bond_atom_site_label_2
_geom_bond_site_symmetry_2
_geom_bond_distance
_geom_bond_publ_flag
O1 C10 . 1.3645(19) ?
O1 C2 . 1.3755(19) ?
C2 C3 . 1.362(2) ?
C2 C13 . 1.467(2) ?
C3 O11 . 1.355(2) ?
C3 C4 . 1.445(2) ?
C4 O12 . 1.238(2) ?
C4 C9 . 1.449(2) ?
C5 C6 . 1.364(3) ?
C5 C9 . 1.406(2) ?
C5 H5 . 0.9300 ?
C6 C7 . 1.399(3) ?
C6 H6 . 0.9300 ?
C7 C8 . 1.378(3) ?
C7 H7 . 0.9300 ?
C8 C10 . 1.388(2) ?
C8 H8 . 0.9300 ?
C9 C10 . 1.386(2) ?
O11 H11 . 0.91(3) ?
C13 C18 . 1.389(2) ?
C13 C14 . 1.392(2) ?
C14 C15 . 1.377(2) ?
C14 H14 . 0.9300 ?
C15 C16 . 1.385(2) ?
C15 H15 . 0.9300 ?
C16 O19 . 1.363(2) ?
C16 C17 . 1.376(2) ?
C17 C18 . 1.383(2) ?
C17 H17 . 0.9300 ?
C18 H18 . 0.9300 ?
O19 C20 . 1.422(2) ?
C20 H20A . 0.9600 ?
C20 H20B . 0.9600 ?
C20 H20C . 0.9600 ?

loop_
_geom_hbond_atom_site_label_D
_geom_hbond_atom_site_label_H
_geom_hbond_atom_site_label_A
_geom_hbond_site_symmetry_D
_geom_hbond_site_symmetry_H
_geom_hbond_site_symmetry_A
_geom_hbond_distance_DH
_geom_hbond_distance_HA
_geom_hbond_distance_DA
_geom_hbond_angle_DHA
_geom_hbond_publ_flag
O11 H11 O12 1_555 1_555 1_555 0.91(3) 2.17(3) 2.672(2) 114(2) y
O11 H11 O12 1_555 1_555 2_545 0.91(3) 1.92(3) 2.748(2) 149(2) y
C20 H20B Cg1 1_555 1_555 1_545 0.96 2.87 3.710(2) 147 y

loop_
_geom_torsion_atom_site_label_1
_geom_torsion_atom_site_label_2
_geom_torsion_atom_site_label_3
_geom_torsion_atom_site_label_4
_geom_torsion_site_symmetry_1
_geom_torsion_site_symmetry_2
_geom_torsion_site_symmetry_3
_geom_torsion_site_symmetry_4
_geom_torsion
_geom_torsion_publ_flag
C10 O1 C2 C3 . . . . -0.8(2) ?
C10 O1 C2 C13 . . . . 177.25(14) ?
O1 C2 C3 O11 . . . . 178.96(15) ?
C13 C2 C3 O11 . . . . 1.3(3) ?
O1 C2 C3 C4 . . . . 1.2(2) ?
C13 C2 C3 C4 . . . . -176.51(16) ?
O11 C3 C4 O12 . . . . -1.0(2) ?
C2 C3 C4 O12 . . . . 176.88(16) ?
O11 C3 C4 C9 . . . . -179.22(14) ?
C2 C3 C4 C9 . . . . -1.4(2) ?
C9 C5 C6 C7 . . . . 0.3(3) ?
C5 C6 C7 C8 . . . . -0.4(3) ?
C6 C7 C8 C10 . . . . 0.0(3) ?
C6 C5 C9 C10 . . . . 0.1(3) ?
C6 C5 C9 C4 . . . . -178.88(16) ?
O12 C4 C9 C10 . . . . -176.95(16) ?
C3 C4 C9 C10 . . . . 1.2(2) ?
O12 C4 C9 C5 . . . . 2.0(3) ?
C3 C4 C9 C5 . . . . -179.82(16) ?
C2 O1 C10 C9 . . . . 0.7(2) ?
C2 O1 C10 C8 . . . . -178.72(14) ?
C5 C9 C10 O1 . . . . -179.96(15) ?
C4 C9 C10 O1 . . . . -0.9(2) ?
C5 C9 C10 C8 . . . . -0.6(3) ?
C4 C9 C10 C8 . . . . 178.47(16) ?
C7 C8 C10 O1 . . . . 179.94(15) ?
C7 C8 C10 C9 . . . . 0.5(3) ?
C3 C2 C13 C18 . . . . -12.4(3) ?
O1 C2 C13 C18 . . . . 169.72(15) ?
C3 C2 C13 C14 . . . . 166.24(18) ?
O1 C2 C13 C14 . . . . -11.6(2) ?
C18 C13 C14 C15 . . . . 1.4(3) ?
C2 C13 C14 C15 . . . . -177.35(17) ?
C13 C14 C15 C16 . . . . -1.6(3) ?
C14 C15 C16 O19 . . . . -179.23(17) ?
C14 C15 C16 C17 . . . . 0.6(3) ?
O19 C16 C17 C18 . . . . -179.65(17) ?
C15 C16 C17 C18 . . . . 0.6(3) ?
C16 C17 C18 C13 . . . . -0.7(3) ?
C14 C13 C18 C17 . . . . -0.2(3) ?
C2 C13 C18 C17 . . . . 178.47(17) ?
C17 C16 O19 C20 . . . . 1.9(3) ?
C15 C16 O19 C20 . . . . -178.31(16) ?

loop_
_cod_related_entry_id
_cod_related_entry_database
_cod_related_entry_code
1 ChemSpider 87688
